data_4063297
loop_
_publ_author_name
'Md. Munkir Hossain'
'Hsiu-Mei Lin'
'Jun Zhu'
'Zhenyang Lin'
'Shin-Guang Shyu'

_publ_section_title
;
 Activation of the S-S Bonds of Alkyl Disulfides RSSR (R \\db Me, Et,
 Pr, Bun) by Heterodinuclear Phosphido-Bridged CpW(CO)2(\m-PPh2)Mo(CO)5
;
_journal_issue 2
_journal_name_full Organometallics
_journal_page_first 440
_journal_page_last 446
_journal_paper_doi 10.1021/om050689m
_journal_volume 25
_journal_year 2006
_chemical_compound_source 'synthesis as described'
_chemical_formula_moiety 'C27 H29 Mo1 O2 P1 S3 W1'
_chemical_formula_sum 'C27 H35 Mo O2 P S4 W'
_chemical_formula_weight 830.55
_chemical_name_systematic
;
 ?
;
_space_group_IT_number 14
_symmetry_cell_setting monoclinic
_symmetry_space_group_name_Hall '-P 2yn'
_symmetry_space_group_name_H-M 'P 1 21/n 1'
_atom_sites_solution_hydrogens geom
_atom_sites_solution_primary direct
_atom_sites_solution_secondary difmap
_audit_conform_dict_location ftp://ftp.iucr.org/pub/cif_core.dic
_audit_conform_dict_name cif_core.dic
_audit_conform_dict_version 2.2
_audit_creation_date 2004-08-16T12:01:23-00:00
_audit_creation_method 'WinGX routine CIF_UPDATE'
_cell_angle_alpha 90.000(14)
_cell_angle_beta 102.191(13)
_cell_angle_gamma 90.000(12)
_cell_formula_units_Z 4
_cell_length_a 9.1121(15)
_cell_length_b 18.788(5)
_cell_length_c 18.277(4)
_cell_measurement_reflns_used 0
_cell_measurement_temperature 293(2)
_cell_measurement_theta_max 0
_cell_measurement_theta_min 0
_cell_measurement_wavelength 0.71073
_cell_volume 3058.4(11)
_computing_cell_refinement 'CAD4 Express (Enraf Nonius, 1994)'
_computing_data_collection 'CAD4 Express (Enraf Nonius, 1994)'
_computing_data_reduction 'XCAD4 (Harms & Wocadlo, 1995)'
_computing_molecular_graphics 'Ortep-3 for Windows (Farrugia, 1997)'
_computing_publication_material 'WinGX publication routines (Farrugia, 1999)'
_computing_structure_refinement 'SHELXL-97 (Sheldrick, 1997)'
_computing_structure_solution 'SHELXS-97 (Sheldrick, 1997)'
_diffrn_ambient_temperature 293(2)
_diffrn_detector 'scintillation LiI'
_diffrn_detector_dtime 1.195
_diffrn_measured_fraction_theta_full 0.997
_diffrn_measured_fraction_theta_max 0.997
_diffrn_measurement_device '\k-geometry diffractometer'
_diffrn_measurement_device_type 'Enraf Nonius TurboCAD4'
_diffrn_measurement_method 'non-profiled omega/2theta scans'
_diffrn_orient_matrix_type
;
  x-axis points to radiation source
  the matrix is specified in reciprocal space
;
_diffrn_orient_matrix_UB_11 0.050375
_diffrn_orient_matrix_UB_12 0.018362
_diffrn_orient_matrix_UB_13 0.05042
_diffrn_orient_matrix_UB_21 -0.032986
_diffrn_orient_matrix_UB_22 0.049402
_diffrn_orient_matrix_UB_23 -0.015951
_diffrn_orient_matrix_UB_31 -0.094764
_diffrn_orient_matrix_UB_32 -0.007432
_diffrn_orient_matrix_UB_33 0.01835
_diffrn_radiation_monochromator graphite
_diffrn_radiation_probe x-ray
_diffrn_radiation_type MoK\a
_diffrn_radiation_wavelength 0.71073
_diffrn_reflns_av_R_equivalents 0.0269
_diffrn_reflns_av_unetI/netI 0.0801
_diffrn_reflns_limit_h_max 0
_diffrn_reflns_limit_h_min -10
_diffrn_reflns_limit_k_max 0
_diffrn_reflns_limit_k_min -22
_diffrn_reflns_limit_l_max 21
_diffrn_reflns_limit_l_min -21
_diffrn_reflns_number 5640
_diffrn_reflns_theta_full 24.98
_diffrn_reflns_theta_max 24.98
_diffrn_reflns_theta_min 1.57
_diffrn_source 'Enraf Nonius FR590'
_diffrn_standards_decay_% 2
_diffrn_standards_interval_time 60
_diffrn_standards_number 3
_exptl_absorpt_coefficient_mu 4.517
_exptl_absorpt_correction_T_max 0.6391
_exptl_absorpt_correction_T_min 0.6021
_exptl_absorpt_correction_type psi-scan
_exptl_absorpt_process_details
;
North A.C.T., Phillips D.C. & Mathews F.S. (1968) Acta. Cryst. A24, 351
        Number of psi-scan sets used was   5
        Theta correction was applied.
        Averaged transmission function was used.
        No Fourier smoothing was applied.
;
_exptl_crystal_colour orange
_exptl_crystal_density_diffrn 1.804
_exptl_crystal_density_method 'not measured'
_exptl_crystal_description prism
_exptl_crystal_F_000 1632
_exptl_crystal_size_max 0.45
_exptl_crystal_size_mid 0.13
_exptl_crystal_size_min 0.1
_refine_diff_density_max 0.698
_refine_diff_density_min -0.802
_refine_diff_density_rms 0.136
_refine_ls_extinction_method none
_refine_ls_goodness_of_fit_ref 0.965
_refine_ls_hydrogen_treatment mixed
_refine_ls_matrix_type full
_refine_ls_number_parameters 325
_refine_ls_number_reflns 5354
_refine_ls_number_restraints 0
_refine_ls_restrained_S_all 0.965
_refine_ls_R_factor_all 0.0836
_refine_ls_R_factor_gt 0.0337
_refine_ls_shift/su_max 0.001
_refine_ls_shift/su_mean 0
_refine_ls_structure_factor_coef Fsqd
_refine_ls_weighting_details 'calc w=1/[\s^2^(Fo^2^)+(0.0308P)^2^+0.0000P] where P=(Fo^2^+2Fc^2^)/3'
_refine_ls_weighting_scheme calc
_refine_ls_wR_factor_gt 0.078
_refine_ls_wR_factor_ref 0.092
_reflns_number_gt 3417
_reflns_number_total 5354
_reflns_threshold_expression >2sigma(I)
_cod_original_sg_symbol_H-M 'P 21/n'
_cod_database_code 4063297

loop_
_symmetry_equiv_pos_as_xyz
'x, y, z'
'-x+1/2, y+1/2, -z+1/2'
'-x, -y, -z'
'x-1/2, -y-1/2, z-1/2'

loop_
_atom_site_label
_atom_site_type_symbol
_atom_site_fract_x
_atom_site_fract_y
_atom_site_fract_z
_atom_site_U_iso_or_equiv
_atom_site_adp_type
_atom_site_occupancy
_atom_site_symmetry_multiplicity
_atom_site_calc_flag
_atom_site_refinement_flags
W1 W 0.37156(3) 0.863711(16) 0.211093(17) 0.03523(10) Uani 1 1 d .
Mo1 Mo 0.66579(7) 0.91624(3) 0.27072(3) 0.03338(16) Uani 1 1 d .
P1 P 0.4269(2) 0.98543(10) 0.24345(10) 0.0325(4) Uani 1 1 d .
S1 S 0.5986(2) 0.79104(10) 0.21950(10) 0.0387(5) Uani 1 1 d .
S2 S 0.4853(2) 0.86375(10) 0.34609(11) 0.0438(5) Uani 1 1 d .
S3 S 0.8634(2) 0.86471(11) 0.36038(11) 0.0474(5) Uani 1 1 d .
S4 S 0.7500(2) 0.94323(11) 0.16349(12) 0.0484(5) Uani 1 1 d .
O1 O 0.4123(7) 0.8990(4) 0.0488(3) 0.0681(18) Uani 1 1 d .
O2 O 0.7680(7) 1.0639(3) 0.3384(4) 0.0724(19) Uani 1 1 d .
C1 C 0.4083(9) 0.8874(4) 0.1093(4) 0.046(2) Uani 1 1 d .
C2 C 0.7270(8) 1.0090(4) 0.3145(4) 0.0435(19) Uani 1 1 d .
C3 C 0.6430(9) 0.7733(4) 0.1284(4) 0.046(2) Uani 1 1 d .
H3A H 0.5695 0.7407 0.1006 0.055 Uiso 1 1 calc R
H3B H 0.6377 0.8174 0.1003 0.055 Uiso 1 1 calc R
C4 C 0.7966(10) 0.7420(5) 0.1372(5) 0.065(3) Uani 1 1 d .
H4A H 0.8175 0.733 0.0887 0.097 Uiso 1 1 calc R
H4B H 0.8014 0.698 0.1645 0.097 Uiso 1 1 calc R
H4C H 0.8695 0.7746 0.1641 0.097 Uiso 1 1 calc R
C5 C 0.5387(13) 0.7735(5) 0.3821(6) 0.082(3) Uani 1 1 d .
H5A H 0.5078 0.7394 0.3419 0.098 Uiso 1 1 calc R
H5B H 0.6472 0.771 0.3975 0.098 Uiso 1 1 calc R
C6 C 0.4758(17) 0.7543(6) 0.4418(7) 0.139(6) Uani 1 1 d .
H6A H 0.5074 0.707 0.4578 0.209 Uiso 1 1 calc R
H6B H 0.3683 0.7556 0.4267 0.209 Uiso 1 1 calc R
H6C H 0.508 0.787 0.4824 0.209 Uiso 1 1 calc R
C7 C 0.9942(10) 0.9292(5) 0.4112(5) 0.063(2) Uani 1 1 d .
H7A H 1.0316 0.9589 0.3757 0.076 Uiso 1 1 calc R
H7B H 0.9418 0.9597 0.44 0.076 Uiso 1 1 calc R
C8 C 1.1248(11) 0.8946(6) 0.4631(5) 0.083(3) Uani 1 1 d .
H8A H 1.1911 0.9307 0.4885 0.125 Uiso 1 1 calc R
H8B H 1.1781 0.8649 0.4348 0.125 Uiso 1 1 calc R
H8C H 1.0887 0.8662 0.4992 0.125 Uiso 1 1 calc R
C9 C 0.7781(11) 1.0365(5) 0.1434(6) 0.077(3) Uani 1 1 d .
H9A H 0.6822 1.0572 0.12 0.093 Uiso 1 1 calc R
H9B H 0.8148 1.0614 0.1902 0.093 Uiso 1 1 calc R
C10 C 0.8848(11) 1.0472(5) 0.0940(5) 0.078(3) Uani 1 1 d .
H10A H 0.8945 1.0971 0.0851 0.117 Uiso 1 1 calc R
H10B H 0.8485 1.0233 0.0473 0.117 Uiso 1 1 calc R
H10C H 0.981 1.0281 0.1175 0.117 Uiso 1 1 calc R
C11 C 0.2133(10) 0.7677(5) 0.2093(6) 0.069(3) Uani 1 1 d .
H11A H 0.2455 0.7189 0.2231 0.083 Uiso 1 1 calc R
C12 C 0.1940(10) 0.7963(5) 0.1380(6) 0.067(3) Uani 1 1 d .
H12A H 0.204 0.7708 0.0926 0.08 Uiso 1 1 calc R
C13 C 0.1341(9) 0.8648(5) 0.1415(5) 0.065(3) Uani 1 1 d .
H13A H 0.0964 0.896 0.0987 0.078 Uiso 1 1 calc R
C14 C 0.1201(9) 0.8768(5) 0.2153(5) 0.056(2) Uani 1 1 d .
H14A H 0.075 0.919 0.2332 0.068 Uiso 1 1 calc R
C15 C 0.1673(9) 0.8172(5) 0.2566(5) 0.058(2) Uani 1 1 d .
H15A H 0.164 0.8097 0.3093 0.07 Uiso 1 1 calc R
C21 C 0.3575(9) 1.0296(4) 0.3191(4) 0.0418(18) Uani 1 1 d .
C22 C 0.4357(11) 1.0357(4) 0.3911(4) 0.056(2) Uani 1 1 d .
H22A H 0.5307 1.0155 0.4052 0.068 Uiso 1 1 calc R
C23 C 0.3735(14) 1.0721(5) 0.4437(5) 0.073(3) Uani 1 1 d .
H23A H 0.4282 1.0763 0.4926 0.088 Uiso 1 1 calc R
C24 C 0.2345(14) 1.1017(5) 0.4248(6) 0.074(3) Uani 1 1 d .
H24A H 0.1939 1.1255 0.4605 0.088 Uiso 1 1 calc R
C25 C 0.1557(11) 1.0960(4) 0.3532(6) 0.065(3) Uani 1 1 d .
H25A H 0.06 1.1155 0.3397 0.078 Uiso 1 1 calc R
C26 C 0.2172(9) 1.0613(4) 0.3006(5) 0.052(2) Uani 1 1 d .
H26A H 0.1633 1.059 0.2514 0.063 Uiso 1 1 calc R
C31 C 0.4098(8) 1.0586(4) 0.1766(4) 0.0347(16) Uani 1 1 d .
C32 C 0.4826(9) 1.1216(4) 0.1993(5) 0.047(2) Uani 1 1 d .
H32A H 0.5341 1.1266 0.2486 0.056 Uiso 1 1 calc R
C33 C 0.4803(10) 1.1783(4) 0.1493(5) 0.056(2) Uani 1 1 d .
H33A H 0.5311 1.2202 0.1655 0.067 Uiso 1 1 calc R
C34 C 0.4053(13) 1.1723(5) 0.0781(5) 0.073(3) Uani 1 1 d .
H34A H 0.4078 1.2091 0.0444 0.088 Uiso 1 1 calc R
C35 C 0.3237(13) 1.1110(5) 0.0549(4) 0.072(3) Uani 1 1 d .
H35A H 0.2664 1.108 0.0065 0.086 Uiso 1 1 calc R
C36 C 0.3274(9) 1.0538(4) 0.1041(4) 0.049(2) Uani 1 1 d .
H36A H 0.2743 1.0124 0.088 0.059 Uiso 1 1 calc R

loop_
_atom_site_aniso_label
_atom_site_aniso_U_11
_atom_site_aniso_U_22
_atom_site_aniso_U_33
_atom_site_aniso_U_23
_atom_site_aniso_U_13
_atom_site_aniso_U_12
W1 0.03360(17) 0.03316(17) 0.04016(18) -0.00465(14) 0.01060(13) -0.00164(14)
Mo1 0.0322(3) 0.0326(3) 0.0348(3) 0.0009(3) 0.0057(3) 0.0018(3)
P1 0.0347(10) 0.0322(10) 0.0306(9) -0.0004(8) 0.0070(8) 0.0021(8)
S1 0.0425(11) 0.0360(10) 0.0383(11) -0.0015(8) 0.0105(9) 0.0043(8)
S2 0.0553(12) 0.0402(11) 0.0386(10) 0.0055(9) 0.0164(9) 0.0039(10)
S3 0.0450(11) 0.0420(12) 0.0487(12) 0.0011(10) -0.0048(9) 0.0073(10)
S4 0.0495(12) 0.0505(13) 0.0492(12) 0.0055(10) 0.0195(10) 0.0025(10)
O1 0.069(4) 0.099(5) 0.036(3) 0.005(3) 0.011(3) 0.017(4)
O2 0.069(4) 0.041(4) 0.096(5) -0.013(3) -0.009(4) -0.007(3)
C1 0.040(5) 0.053(5) 0.042(5) -0.006(4) 0.004(4) 0.009(4)
C2 0.036(4) 0.046(5) 0.044(5) 0.006(4) -0.003(4) 0.006(4)
C3 0.049(5) 0.038(5) 0.049(5) -0.018(4) 0.007(4) -0.001(4)
C4 0.068(6) 0.065(6) 0.064(6) 0.006(5) 0.023(5) 0.016(5)
C5 0.114(9) 0.056(6) 0.085(7) 0.031(5) 0.047(7) 0.035(6)
C6 0.240(18) 0.075(8) 0.135(11) 0.071(8) 0.112(12) 0.041(10)
C7 0.058(6) 0.068(6) 0.058(6) -0.005(5) -0.001(5) -0.003(5)
C8 0.056(6) 0.098(8) 0.079(7) -0.011(6) -0.025(5) 0.021(6)
C9 0.081(7) 0.062(6) 0.099(8) 0.031(6) 0.043(6) 0.011(6)
C10 0.080(7) 0.080(7) 0.075(7) 0.026(6) 0.022(6) -0.026(6)
C11 0.051(6) 0.039(5) 0.123(9) -0.009(6) 0.032(6) -0.018(4)
C12 0.058(6) 0.069(7) 0.074(7) -0.033(6) 0.013(5) -0.017(5)
C13 0.035(5) 0.089(8) 0.063(6) 0.001(5) -0.006(4) -0.006(5)
C14 0.035(4) 0.056(6) 0.086(7) -0.018(5) 0.027(5) -0.004(4)
C15 0.039(5) 0.066(6) 0.073(6) -0.011(5) 0.018(5) -0.016(5)
C21 0.042(4) 0.038(4) 0.049(5) -0.006(4) 0.016(4) -0.002(4)
C22 0.085(7) 0.049(5) 0.033(4) -0.006(4) 0.006(4) 0.011(5)
C23 0.127(10) 0.054(6) 0.044(5) -0.007(5) 0.030(6) 0.002(6)
C24 0.120(10) 0.048(6) 0.075(7) -0.012(5) 0.072(7) -0.005(6)
C25 0.067(6) 0.047(6) 0.091(8) -0.009(5) 0.043(6) -0.004(5)
C26 0.044(5) 0.046(5) 0.071(6) -0.012(4) 0.019(4) -0.011(4)
C31 0.036(4) 0.038(4) 0.031(4) 0.002(3) 0.009(3) 0.005(3)
C32 0.048(5) 0.035(5) 0.055(5) 0.009(4) 0.007(4) 0.001(4)
C33 0.072(6) 0.029(5) 0.075(6) 0.003(4) 0.036(5) 0.006(4)
C34 0.127(10) 0.044(6) 0.061(6) 0.023(5) 0.048(7) 0.020(6)
C35 0.126(10) 0.061(6) 0.029(4) 0.004(4) 0.018(5) 0.023(6)
C36 0.059(5) 0.041(5) 0.048(5) 0.007(4) 0.011(4) 0.004(4)

loop_
_atom_type_symbol
_atom_type_description
_atom_type_scat_dispersion_real
_atom_type_scat_dispersion_imag
_atom_type_scat_source
C C 0.0033 0.0016 'International Tables Vol C Tables 4.2.6.8 and 6.1.1.4'
H H 0 0 'International Tables Vol C Tables 4.2.6.8 and 6.1.1.4'
Mo Mo -1.6832 0.6857 'International Tables Vol C Tables 4.2.6.8 and 6.1.1.4'
O O 0.0106 0.006 'International Tables Vol C Tables 4.2.6.8 and 6.1.1.4'
P P 0.1023 0.0942 'International Tables Vol C Tables 4.2.6.8 and 6.1.1.4'
S S 0.1246 0.1234 'International Tables Vol C Tables 4.2.6.8 and 6.1.1.4'
W W -0.849 6.8722 'International Tables Vol C Tables 4.2.6.8 and 6.1.1.4'

loop_
_geom_angle_atom_site_label_1
_geom_angle_atom_site_label_2
_geom_angle_atom_site_label_3
_geom_angle
C1 W1 C12 79.4(4)
C1 W1 C13 78.7(3)
C12 W1 C13 36.2(3)
C1 W1 C11 112.7(4)
C12 W1 C11 35.3(3)
C13 W1 C11 58.6(4)
C1 W1 C14 111.5(3)
C12 W1 C14 59.3(3)
C13 W1 C14 35.5(3)
C11 W1 C14 57.6(3)
C1 W1 C15 135.0(3)
C12 W1 C15 58.7(3)
C13 W1 C15 58.1(3)
C11 W1 C15 34.7(3)
C14 W1 C15 34.0(3)
C1 W1 P1 87.1(2)
C12 W1 P1 140.5(3)
C13 W1 P1 104.9(3)
C11 W1 P1 148.4(2)
C14 W1 P1 92.8(2)
C15 W1 P1 114.1(2)
C1 W1 S1 83.0(2)
C12 W1 S1 102.4(3)
C13 W1 S1 137.0(3)
C11 W1 S1 94.7(2)
C14 W1 S1 151.7(2)
C15 W1 S1 119.2(2)
P1 W1 S1 112.69(7)
C1 W1 S2 144.0(2)
C12 W1 S2 133.6(3)
C13 W1 S2 135.3(3)
C11 W1 S2 98.3(3)
C14 W1 S2 100.1(2)
C15 W1 S2 81.0(2)
P1 W1 S2 74.33(6)
S1 W1 S2 76.53(6)
C1 W1 Mo1 87.1(2)
C12 W1 Mo1 156.9(2)
C13 W1 Mo1 157.1(3)
C11 W1 Mo1 144.3(3)
C14 W1 Mo1 143.7(2)
C15 W1 Mo1 137.9(2)
P1 W1 Mo1 56.04(5)
S1 W1 Mo1 57.07(5)
S2 W1 Mo1 56.94(5)
C2 Mo1 S4 92.0(2)
C2 Mo1 S3 88.4(2)
S4 Mo1 S3 109.67(8)
C2 Mo1 P1 77.2(2)
S4 Mo1 P1 98.55(7)
S3 Mo1 P1 148.72(7)
C2 Mo1 S2 106.5(2)
S4 Mo1 S2 155.52(8)
S3 Mo1 S2 87.20(7)
P1 Mo1 S2 71.03(7)
C2 Mo1 S1 176.4(2)
S4 Mo1 S1 89.32(7)
S3 Mo1 S1 88.03(7)
P1 Mo1 S1 105.95(7)
S2 Mo1 S1 73.19(6)
C2 Mo1 W1 129.1(2)
S4 Mo1 W1 101.90(6)
S3 Mo1 W1 129.73(6)
P1 Mo1 W1 52.61(5)
S2 Mo1 W1 53.97(5)
S1 Mo1 W1 53.71(4)
C31 P1 C21 99.8(3)
C31 P1 W1 124.9(2)
C21 P1 W1 122.0(2)
C31 P1 Mo1 118.3(2)
C21 P1 Mo1 120.6(3)
W1 P1 Mo1 71.34(5)
C3 S1 W1 113.0(3)
C3 S1 Mo1 114.8(3)
W1 S1 Mo1 69.21(5)
C5 S2 W1 112.3(4)
C5 S2 Mo1 113.3(3)
W1 S2 Mo1 69.09(5)
C7 S3 Mo1 113.8(3)
C9 S4 Mo1 118.0(3)
O1 C1 W1 172.2(7)
O2 C2 Mo1 176.9(8)
C4 C3 S1 110.9(6)
C6 C5 S2 113.4(8)
C8 C7 S3 112.5(7)
C10 C9 S4 113.2(7)
C12 C11 C15 109.3(9)
C12 C11 W1 70.5(5)
C15 C11 W1 74.8(5)
C11 C12 C13 106.6(9)
C11 C12 W1 74.2(5)
C13 C12 W1 72.3(5)
C14 C13 C12 107.8(9)
C14 C13 W1 74.4(5)
C12 C13 W1 71.5(5)
C15 C14 C13 108.5(8)
C15 C14 W1 74.6(5)
C13 C14 W1 70.1(5)
C14 C15 C11 107.7(9)
C14 C15 W1 71.5(5)
C11 C15 W1 70.4(5)
C22 C21 C26 117.8(8)
C22 C21 P1 125.0(6)
C26 C21 P1 117.2(6)
C21 C22 C23 120.1(9)
C24 C23 C22 121.2(9)
C25 C24 C23 119.1(9)
C24 C25 C26 120.0(9)
C25 C26 C21 121.6(9)
C32 C31 C36 118.3(7)
C32 C31 P1 118.6(5)
C36 C31 P1 123.1(6)
C31 C32 C33 121.2(8)
C34 C33 C32 120.2(8)
C33 C34 C35 119.8(8)
C34 C35 C36 120.2(8)
C31 C36 C35 120.1(8)

loop_
_geom_bond_atom_site_label_1
_geom_bond_atom_site_label_2
_geom_bond_distance
W1 C1 2.008(8)
W1 C12 2.257(8)
W1 C13 2.267(8)
W1 C11 2.305(8)
W1 C14 2.322(8)
W1 C15 2.361(8)
W1 P1 2.389(2)
W1 S1 2.4562(19)
W1 S2 2.466(2)
W1 Mo1 2.8488(8)
Mo1 C2 1.950(8)
Mo1 S4 2.307(2)
Mo1 S3 2.370(2)
Mo1 P1 2.494(2)
Mo1 S2 2.556(2)
Mo1 S1 2.558(2)
P1 C31 1.823(7)
P1 C21 1.836(7)
S1 C3 1.824(7)
S2 C5 1.847(8)
S3 C7 1.812(8)
S4 C9 1.819(9)
O1 C1 1.136(9)
O2 C2 1.150(9)
C3 C4 1.496(11)
C5 C6 1.384(13)
C7 C8 1.504(11)
C9 C10 1.474(11)
C11 C12 1.384(13)
C11 C15 1.394(12)
C12 C13 1.405(12)
C13 C14 1.400(12)
C14 C15 1.368(12)
C21 C22 1.362(10)
C21 C26 1.386(10)
C22 C23 1.394(11)
C23 C24 1.360(14)
C24 C25 1.358(13)
C25 C26 1.375(11)
C31 C32 1.378(10)
C31 C36 1.381(10)
C32 C33 1.400(10)
C33 C34 1.340(12)
C34 C35 1.388(13)
C35 C36 1.397(11)
